data_8105739
loop_
_publ_author_name
'Gao, Yanrong'
'Ran, Hui'
'Tang, Wenqiang'

_publ_section_title
;
 The crystal structure of
 (4-fluorophenyl)(5-(hydroxymethyl)furan-2-yl)methanol, C12H11FO3
;
_journal_issue 4
_journal_name_full 'Zeitschrift f\"ur Kristallographie - New Crystal Structures'
_journal_page_first 521
_journal_page_last 523
_journal_paper_doi 10.1515/ncrs-2022-0105
_journal_volume 237
_journal_year 2022
_chemical_formula_moiety 'C12 H11 F O3'
_chemical_formula_sum 'C12 H11 F O3'
_chemical_formula_weight 222.21
_space_group_crystal_system monoclinic
_space_group_IT_number 14
_space_group_name_Hall '-P 2ybc'
_space_group_name_H-M_alt 'P 1 21/c 1'
_atom_sites_solution_hydrogens geom
_atom_sites_solution_primary dual
_cell_angle_alpha 90
_cell_angle_beta 104.204(8)
_cell_angle_gamma 90
_cell_formula_units_Z 4
_cell_length_a 12.0648(9)
_cell_length_b 8.3896(5)
_cell_length_c 10.5727(9)
_cell_measurement_reflns_used 1895
_cell_measurement_temperature 293(2)
_cell_measurement_theta_max 28.0020
_cell_measurement_theta_min 3.9600
_cell_volume 1037.44(14)
_computing_cell_refinement 'CrysAlisPro 1.171.41.121a [1]'
_computing_data_collection 'CrysAlisPro 1.171.41.121a [1]'
_computing_data_reduction 'CrysAlisPro 1.171.41.121a [1]'
_computing_molecular_graphics 'Olex2 1.5 (Dolomanov et al., 2009) [2]'
_computing_publication_material 'Olex2 1.5 (Dolomanov et al., 2009) [2]'
_computing_structure_refinement 'SHELXL 2018/3 (Sheldrick, 2015) [3]'
_computing_structure_solution 'SHELXT  (Sheldrick, 2015) [4]'
_diffrn_ambient_temperature 293(2)
_diffrn_detector 'CCD plate'
_diffrn_detector_area_resol_mean 8.0584
_diffrn_detector_type EosS2
_diffrn_measured_fraction_theta_full 0.998
_diffrn_measured_fraction_theta_max 0.840
_diffrn_measurement_details
;
List of Runs (angles in degrees, time in seconds):

  # Type    Start    End  Width  t~exp~   \w     \q     \k     \f   Frames
--------------------------------------------------------------------------
  1  \w     63.00  89.00   1.00   10.56    --   17.09-178.00 -30.00   26
  2  \w    -26.00  27.00   1.00   10.56    --   17.09 -19.00  90.00   53
  3  \w    -50.00  84.00   1.00   10.56    --   17.09   0.00 150.00  134
;
_diffrn_measurement_device 'four-circle diffractometer'
_diffrn_measurement_device_type 'multiwire proportional'
_diffrn_measurement_method 'phi and omega scans'
_diffrn_orient_matrix_type 'CrysAlisPro convention (1999,Acta A55,543-557)'
_diffrn_orient_matrix_UB_11 -0.0243044000
_diffrn_orient_matrix_UB_12 -0.0395115000
_diffrn_orient_matrix_UB_13 -0.0596325000
_diffrn_orient_matrix_UB_21 -0.0478085000
_diffrn_orient_matrix_UB_22 -0.0220140000
_diffrn_orient_matrix_UB_23 0.0240554000
_diffrn_orient_matrix_UB_31 -0.0283473000
_diffrn_orient_matrix_UB_32 0.0713513000
_diffrn_orient_matrix_UB_33 -0.0256190000
_diffrn_radiation_monochromator graphite
_diffrn_radiation_probe x-ray
_diffrn_radiation_type 'Mo K\a'
_diffrn_radiation_wavelength 0.71073
_diffrn_reflns_av_R_equivalents 0.0285
_diffrn_reflns_av_unetI/netI 0.0417
_diffrn_reflns_Laue_measured_fraction_full 0.998
_diffrn_reflns_Laue_measured_fraction_max 0.840
_diffrn_reflns_limit_h_max 14
_diffrn_reflns_limit_h_min -16
_diffrn_reflns_limit_k_max 10
_diffrn_reflns_limit_k_min -7
_diffrn_reflns_limit_l_max 11
_diffrn_reflns_limit_l_min -14
_diffrn_reflns_number 4794
_diffrn_reflns_point_group_measured_fraction_full 0.998
_diffrn_reflns_point_group_measured_fraction_max 0.840
_diffrn_reflns_theta_full 25.242
_diffrn_reflns_theta_max 29.257
_diffrn_reflns_theta_min 3.344
_diffrn_source 'micro-focus sealed X-ray tube'
_diffrn_source_type 'SuperNova (Mo) X-ray Source'
_exptl_absorpt_coefficient_mu 0.113
_exptl_absorpt_correction_T_max 1.00000
_exptl_absorpt_correction_T_min 0.62138
_exptl_absorpt_correction_type none
_exptl_absorpt_process_details
;
CrysAlisPro 1.171.41.121a (Rigaku Oxford Diffraction, 2021)
Empirical absorption correction using spherical harmonics,
implemented in SCALE3 ABSPACK scaling algorithm.
;
_exptl_crystal_colour colourless
_exptl_crystal_density_diffrn 1.423
_exptl_crystal_description block
_exptl_crystal_F_000 464
_exptl_crystal_size_max 0.25
_exptl_crystal_size_mid 0.18
_exptl_crystal_size_min 0.09
_refine_diff_density_max 0.361
_refine_diff_density_min -0.207
_refine_diff_density_rms 0.044
_refine_ls_extinction_coef .
_refine_ls_extinction_method none
_refine_ls_goodness_of_fit_ref 1.073
_refine_ls_hydrogen_treatment constr
_refine_ls_matrix_type full
_refine_ls_number_parameters 147
_refine_ls_number_reflns 2386
_refine_ls_number_restraints 0
_refine_ls_restrained_S_all 1.073
_refine_ls_R_factor_all 0.0791
_refine_ls_R_factor_gt 0.0614
_refine_ls_shift/su_max 0.000
_refine_ls_shift/su_mean 0.000
_refine_ls_structure_factor_coef Fsqd
_refine_ls_weighting_details 'w=1/[\s^2^(Fo^2^)+(0.0482P)^2^+0.6997P] where P=(Fo^2^+2Fc^2^)/3'
_refine_ls_weighting_scheme calc
_refine_ls_wR_factor_gt 0.1401
_refine_ls_wR_factor_ref 0.1516
_reflns_Friedel_coverage 0.000
_reflns_Friedel_fraction_full .
_reflns_Friedel_fraction_max .
_reflns_number_gt 1831
_reflns_number_total 2386
_reflns_threshold_expression 'I > 2\s(I)'
_cod_data_source_file suppl_j_ncrs-2022-0105_suppl.cif
_cod_data_source_block zll1_auto
_cod_database_code 8105739
_shelx_space_group_comment
;
The symmetry employed for this shelxl refinement is uniquely defined
by the following loop, which should always be used as a source of
symmetry information in preference to the above space-group names.
They are only intended as comments.
;
_olex2_refinement_description
;
1. Fixed Uiso
 At 1.2 times of:
  All C(H) groups, All C(H,H) groups
 At 1.5 times of:
  All O(H) groups
2.a Ternary CH refined with riding coordinates:
 C7(H7)
2.b Secondary CH2 refined with riding coordinates:
 C12(H12A,H12B)
2.c Aromatic/amide H refined with riding coordinates:
 C2(H2), C3(H3), C5(H5), C6(H6), C9(H9), C10(H10)
2.d Idealised tetrahedral OH refined as rotating group:
 O1(H1), O3(H3A)
;
_olex2_submission_special_instructions 'No special instructions were received'
_oxdiff_exptl_absorpt_empirical_details
;
Empirical correction (ABSPACK) includes:
- Absorption correction using spherical harmonics
- Frame scaling
;
_oxdiff_exptl_absorpt_empirical_full_max 1.506
_oxdiff_exptl_absorpt_empirical_full_min 0.511

loop_
_space_group_symop_operation_xyz
'x, y, z'
'-x, y+1/2, -z+1/2'
'-x, -y, -z'
'x, -y-1/2, z-1/2'

loop_
_atom_site_label
_atom_site_type_symbol
_atom_site_fract_x
_atom_site_fract_y
_atom_site_fract_z
_atom_site_U_iso_or_equiv
_atom_site_adp_type
_atom_site_occupancy
_atom_site_site_symmetry_order
_atom_site_calc_flag
_atom_site_refinement_flags_posn
_atom_site_refinement_flags_adp
_atom_site_refinement_flags_occupancy
_atom_site_disorder_assembly
_atom_site_disorder_group
C1 C 0.5807(2) 1.1485(3) 0.4555(3) 0.0465(6) Uani 1 1 d . . . . .
C2 C 0.5541(2) 1.1186(3) 0.3251(3) 0.0553(7) Uani 1 1 d . . . . .
H2 H 0.488307 1.161184 0.270524 0.066 Uiso 1 1 calc R U . . .
C3 C 0.6273(2) 1.0232(3) 0.2753(3) 0.0477(6) Uani 1 1 d . . . . .
H3 H 0.610352 1.001393 0.186385 0.057 Uiso 1 1 calc R U . . .
C4 C 0.7247(2) 0.9603(3) 0.3562(2) 0.0365(5) Uani 1 1 d . . . . .
C5 C 0.7490(2) 0.9956(3) 0.4879(2) 0.0409(6) Uani 1 1 d . . . . .
H5 H 0.815466 0.955703 0.543011 0.049 Uiso 1 1 calc R U . . .
C6 C 0.6763(2) 1.0892(3) 0.5394(3) 0.0454(6) Uani 1 1 d . . . . .
H6 H 0.692091 1.111043 0.628249 0.054 Uiso 1 1 calc R U . . .
C7 C 0.8018(2) 0.8522(3) 0.3006(2) 0.0403(6) Uani 1 1 d . . . . .
H7 H 0.772644 0.846663 0.205654 0.048 Uiso 1 1 calc R U . . .
C8 C 0.80144(18) 0.6883(3) 0.3564(2) 0.0340(5) Uani 1 1 d . . . . .
C9 C 0.7376(2) 0.6190(3) 0.4284(2) 0.0393(5) Uani 1 1 d . . . . .
H9 H 0.678465 0.665697 0.457347 0.047 Uiso 1 1 calc R U . . .
C10 C 0.7784(2) 0.4594(3) 0.4518(3) 0.0427(6) Uani 1 1 d . . . . .
H10 H 0.751049 0.382337 0.499653 0.051 Uiso 1 1 calc R U . . .
C11 C 0.86342(19) 0.4413(2) 0.3917(2) 0.0344(5) Uani 1 1 d . . . . .
C12 C 0.9415(2) 0.3077(3) 0.3858(2) 0.0404(6) Uani 1 1 d . . . . .
H12A H 1.019196 0.347937 0.404234 0.048 Uiso 1 1 calc R U . . .
H12B H 0.937413 0.231329 0.453436 0.048 Uiso 1 1 calc R U . . .
F1 F 0.50954(15) 1.2440(2) 0.5034(2) 0.0749(6) Uani 1 1 d . . . . .
O1 O 0.91720(15) 0.90533(19) 0.3301(2) 0.0508(5) Uani 1 1 d . . . . .
H1 H 0.920018 0.994687 0.299638 0.076 Uiso 1 1 calc R U . . .
O2 O 0.87890(13) 0.58147(17) 0.33035(15) 0.0364(4) Uani 1 1 d . . . . .
O3 O 0.91688(15) 0.22764(19) 0.26324(17) 0.0437(4) Uani 1 1 d . . . . .
H3A H 0.955981 0.265661 0.217323 0.065 Uiso 1 1 calc R U . . .

loop_
_atom_site_aniso_label
_atom_site_aniso_U_11
_atom_site_aniso_U_22
_atom_site_aniso_U_33
_atom_site_aniso_U_23
_atom_site_aniso_U_13
_atom_site_aniso_U_12
C1 0.0415(13) 0.0365(13) 0.0673(18) -0.0065(12) 0.0242(12) 0.0012(10)
C2 0.0403(14) 0.0544(16) 0.0657(18) 0.0016(14) 0.0025(12) 0.0164(12)
C3 0.0513(15) 0.0466(14) 0.0427(14) 0.0003(12) 0.0065(11) 0.0084(12)
C4 0.0407(12) 0.0295(11) 0.0423(13) 0.0049(10) 0.0156(10) 0.0044(9)
C5 0.0395(13) 0.0358(12) 0.0452(14) 0.0042(10) 0.0063(10) 0.0042(10)
C6 0.0559(15) 0.0389(13) 0.0444(14) -0.0062(11) 0.0179(12) -0.0058(12)
C7 0.0475(14) 0.0331(12) 0.0433(13) 0.0045(10) 0.0167(11) 0.0076(10)
C8 0.0351(11) 0.0306(11) 0.0376(12) 0.0000(9) 0.0114(9) 0.0051(9)
C9 0.0365(12) 0.0367(12) 0.0482(14) -0.0015(10) 0.0172(10) 0.0004(10)
C10 0.0469(14) 0.0309(12) 0.0560(15) 0.0023(11) 0.0238(12) -0.0071(10)
C11 0.0392(12) 0.0251(10) 0.0395(12) 0.0006(9) 0.0107(9) -0.0039(9)
C12 0.0457(13) 0.0291(11) 0.0465(14) 0.0006(10) 0.0116(11) 0.0020(10)
F1 0.0620(11) 0.0709(12) 0.1009(14) -0.0189(10) 0.0376(10) 0.0184(9)
O1 0.0535(11) 0.0298(9) 0.0796(14) 0.0074(9) 0.0365(10) 0.0035(8)
O2 0.0418(9) 0.0274(8) 0.0443(9) 0.0029(7) 0.0188(7) 0.0031(6)
O3 0.0518(10) 0.0325(9) 0.0530(11) -0.0058(7) 0.0247(8) -0.0029(7)

loop_
_atom_type_symbol
_atom_type_description
_atom_type_scat_dispersion_real
_atom_type_scat_dispersion_imag
_atom_type_scat_source
C C 0.0033 0.0016 'International Tables Vol C Tables 4.2.6.8 and 6.1.1.4'
H H 0.0000 0.0000 'International Tables Vol C Tables 4.2.6.8 and 6.1.1.4'
F F 0.0171 0.0103 'International Tables Vol C Tables 4.2.6.8 and 6.1.1.4'
O O 0.0106 0.0060 'International Tables Vol C Tables 4.2.6.8 and 6.1.1.4'

loop_
_geom_angle_atom_site_label_1
_geom_angle_atom_site_label_2
_geom_angle_atom_site_label_3
_geom_angle
_geom_angle_site_symmetry_1
_geom_angle_site_symmetry_3
C2 C1 C6 122.9(2) . .
F1 C1 C2 118.1(2) . .
F1 C1 C6 118.9(3) . .
C1 C2 H2 120.8 . .
C1 C2 C3 118.5(2) . .
C3 C2 H2 120.8 . .
C2 C3 H3 119.6 . .
C4 C3 C2 120.7(2) . .
C4 C3 H3 119.6 . .
C3 C4 C5 118.7(2) . .
C3 C4 C7 119.9(2) . .
C5 C4 C7 121.3(2) . .
C4 C5 H5 119.4 . .
C4 C5 C6 121.3(2) . .
C6 C5 H5 119.4 . .
C1 C6 C5 117.9(2) . .
C1 C6 H6 121.1 . .
C5 C6 H6 121.1 . .
C4 C7 H7 109.0 . .
C8 C7 C4 109.58(19) . .
C8 C7 H7 109.0 . .
O1 C7 C4 112.82(19) . .
O1 C7 H7 109.0 . .
O1 C7 C8 107.40(18) . .
C9 C8 C7 132.8(2) . .
C9 C8 O2 110.18(19) . .
O2 C8 C7 116.97(19) . .
C8 C9 H9 126.7 . .
C8 C9 C10 106.5(2) . .
C10 C9 H9 126.7 . .
C9 C10 H10 126.4 . .
C11 C10 C9 107.1(2) . .
C11 C10 H10 126.4 . .
C10 C11 C12 132.5(2) . .
C10 C11 O2 109.5(2) . .
O2 C11 C12 117.85(19) . .
C11 C12 H12A 108.8 . .
C11 C12 H12B 108.8 . .
H12A C12 H12B 107.7 . .
O3 C12 C11 113.8(2) . .
O3 C12 H12A 108.8 . .
O3 C12 H12B 108.8 . .
C7 O1 H1 109.5 . .
C8 O2 C11 106.59(17) . .
C12 O3 H3A 109.5 . .

loop_
_geom_bond_atom_site_label_1
_geom_bond_atom_site_label_2
_geom_bond_distance
_geom_bond_site_symmetry_2
C1 C2 1.361(4) .
C1 C6 1.364(4) .
C1 F1 1.359(3) .
C2 H2 0.9300 .
C2 C3 1.388(4) .
C3 H3 0.9300 .
C3 C4 1.378(3) .
C4 C5 1.383(3) .
C4 C7 1.517(3) .
C5 H5 0.9300 .
C5 C6 1.384(3) .
C6 H6 0.9300 .
C7 H7 0.9800 .
C7 C8 1.496(3) .
C7 O1 1.422(3) .
C8 C9 1.341(3) .
C8 O2 1.371(3) .
C9 H9 0.9300 .
C9 C10 1.426(3) .
C10 H10 0.9300 .
C10 C11 1.341(3) .
C11 C12 1.476(3) .
C11 O2 1.377(3) .
C12 H12A 0.9700 .
C12 H12B 0.9700 .
C12 O3 1.425(3) .
O1 H1 0.8200 .
O3 H3A 0.8200 .

loop_
_geom_torsion_atom_site_label_1
_geom_torsion_atom_site_label_2
_geom_torsion_atom_site_label_3
_geom_torsion_atom_site_label_4
_geom_torsion
_geom_torsion_site_symmetry_1
_geom_torsion_site_symmetry_2
_geom_torsion_site_symmetry_3
_geom_torsion_site_symmetry_4
C1 C2 C3 C4 -0.1(4) . . . .
C2 C1 C6 C5 0.5(4) . . . .
C2 C3 C4 C5 -0.7(4) . . . .
C2 C3 C4 C7 178.2(2) . . . .
C3 C4 C5 C6 1.4(4) . . . .
C3 C4 C7 C8 -115.0(3) . . . .
C3 C4 C7 O1 125.4(2) . . . .
C4 C5 C6 C1 -1.3(4) . . . .
C4 C7 C8 C9 10.0(4) . . . .
C4 C7 C8 O2 -171.18(18) . . . .
C5 C4 C7 C8 63.9(3) . . . .
C5 C4 C7 O1 -55.7(3) . . . .
C6 C1 C2 C3 0.2(4) . . . .
C7 C4 C5 C6 -177.5(2) . . . .
C7 C8 C9 C10 -179.9(2) . . . .
C7 C8 O2 C11 179.55(19) . . . .
C8 C9 C10 C11 -0.6(3) . . . .
C9 C8 O2 C11 -1.4(2) . . . .
C9 C10 C11 C12 176.6(2) . . . .
C9 C10 C11 O2 -0.3(3) . . . .
C10 C11 C12 O3 107.1(3) . . . .
C10 C11 O2 C8 1.0(2) . . . .
C12 C11 O2 C8 -176.42(19) . . . .
F1 C1 C2 C3 179.1(2) . . . .
F1 C1 C6 C5 -178.4(2) . . . .
O1 C7 C8 C9 132.9(3) . . . .
O1 C7 C8 O2 -48.3(3) . . . .
O2 C8 C9 C10 1.2(3) . . . .
O2 C11 C12 O3 -76.2(3) . . . .
